data_7150635
loop_
_publ_author_name
'Lorpitthaya, Rujee'
'Sophy, K. B.'
'Kuo, Jer-Lai'
'Liu, Xue-Wei'

_publ_section_title
;
 Highly stereoselective synthesis of aminoglycosides via
 rhodium-catalyzed and substrate-controlled aziridination of glycals
;
_journal_issue 7
_journal_name_full 'Organic &amp; Biomolecular Chemistry'
_journal_page_first 1284
_journal_page_last 1287
_journal_paper_doi 10.1039/b823099b
_journal_volume 7
_journal_year 2009
_chemical_absolute_configuration ad
_chemical_formula_sum 'C26 H24 N O5.5 S'
_chemical_formula_weight 470.52
_chemical_name_systematic
;

?

;
_space_group_IT_number 5
_symmetry_cell_setting monoclinic
_symmetry_space_group_name_Hall 'C 2y'
_symmetry_space_group_name_H-M 'C 1 2 1'
_atom_sites_solution_hydrogens geom
_atom_sites_solution_primary direct
_atom_sites_solution_secondary difmap
_audit_creation_method SHELXL-97
_cell_angle_alpha 90.00
_cell_angle_beta 90.748(2)
_cell_angle_gamma 90.00
_cell_formula_units_Z 4
_cell_length_a 28.5943(12)
_cell_length_b 9.1264(4)
_cell_length_c 9.5011(4)
_cell_measurement_reflns_used 5484
_cell_measurement_temperature 223(2)
_cell_measurement_theta_max 24.69
_cell_measurement_theta_min 2.34
_cell_volume 2479.22(18)
_computing_cell_refinement 'Bruker SMART'
_computing_data_collection 'Bruker SMART'
_computing_data_reduction 'Bruker SAINT'
_computing_molecular_graphics 'Bruker SHELXTL'
_computing_publication_material 'Bruker SHELXTL'
_computing_structure_refinement 'SHELXL-97 (Sheldrick, 1997)'
_computing_structure_solution 'SHELXS-97 (Sheldrick, 1990)'
_diffrn_ambient_temperature 223(2)
_diffrn_measured_fraction_theta_full 0.999
_diffrn_measured_fraction_theta_max 0.999
_diffrn_measurement_device_type 'CCD area detector'
_diffrn_measurement_method 'phi and omega scans'
_diffrn_radiation_monochromator graphite
_diffrn_radiation_source 'fine-focus sealed tube'
_diffrn_radiation_type MoK\a
_diffrn_radiation_wavelength 0.71073
_diffrn_reflns_av_R_equivalents 0.0459
_diffrn_reflns_av_sigmaI/netI 0.0532
_diffrn_reflns_limit_h_max 36
_diffrn_reflns_limit_h_min -36
_diffrn_reflns_limit_k_max 11
_diffrn_reflns_limit_k_min -11
_diffrn_reflns_limit_l_max 12
_diffrn_reflns_limit_l_min -12
_diffrn_reflns_number 14828
_diffrn_reflns_theta_full 27.15
_diffrn_reflns_theta_max 27.15
_diffrn_reflns_theta_min 2.14
_exptl_absorpt_coefficient_mu 0.168
_exptl_absorpt_correction_T_max 0.9671
_exptl_absorpt_correction_T_min 0.9543
_exptl_absorpt_correction_type multi-scan
_exptl_absorpt_process_details sadabs
_exptl_crystal_colour colourless
_exptl_crystal_density_diffrn 1.261
_exptl_crystal_density_method 'not measured'
_exptl_crystal_description block
_exptl_crystal_F_000 988
_exptl_crystal_size_max 0.28
_exptl_crystal_size_mid 0.24
_exptl_crystal_size_min 0.20
_refine_diff_density_max 0.779
_refine_diff_density_min -0.321
_refine_diff_density_rms 0.085
_refine_ls_abs_structure_details 'Flack H D (1983), Acta Cryst. A39, 876-881'
_refine_ls_abs_structure_Flack 0.02(12)
_refine_ls_extinction_method none
_refine_ls_goodness_of_fit_ref 1.103
_refine_ls_hydrogen_treatment constr
_refine_ls_matrix_type full
_refine_ls_number_parameters 316
_refine_ls_number_reflns 5416
_refine_ls_number_restraints 15
_refine_ls_restrained_S_all 1.108
_refine_ls_R_factor_all 0.0814
_refine_ls_R_factor_gt 0.0700
_refine_ls_shift/su_max 0.001
_refine_ls_shift/su_mean 0.000
_refine_ls_structure_factor_coef Fsqd
_refine_ls_weighting_details 'calc w=1/[\s^2^(Fo^2^)+(0.1357P)^2^+0.9935P] where P=(Fo^2^+2Fc^2^)/3'
_refine_ls_weighting_scheme calc
_refine_ls_wR_factor_gt 0.2025
_refine_ls_wR_factor_ref 0.2216
_reflns_number_gt 4479
_reflns_number_total 5416
_reflns_threshold_expression >2sigma(I)
_cod_data_source_file b823099b.txt
_cod_data_source_block liu16
_cod_depositor_comments
;
The following automatic conversions were performed:
'_symmetry_cell_setting' value 'Monoclinic' changed to 'monoclinic'
according to '/home/saulius/struct/CIF-dictionaries/cif_core.dic'
dictionary named 'cif_core.dic' version 2.4.1 from 2010-06-29.

Automatic conversion script
Id: cif_fix_enum 1527 2010-12-29 10:47:43Z saulius 
;
_cod_original_sg_symbol_H-M C2
_cod_original_formula_sum 'C26 H24 N O5.50 S'
_cod_database_code 7150635

loop_
_symmetry_equiv_pos_as_xyz
'x, y, z'
'-x, y, -z'
'x+1/2, y+1/2, z'
'-x+1/2, y+1/2, -z'

loop_
_atom_site_label
_atom_site_type_symbol
_atom_site_fract_x
_atom_site_fract_y
_atom_site_fract_z
_atom_site_U_iso_or_equiv
_atom_site_adp_type
_atom_site_occupancy
_atom_site_symmetry_multiplicity
_atom_site_calc_flag
_atom_site_refinement_flags
_atom_site_disorder_assembly
_atom_site_disorder_group
C1 C 0.6421(2) 0.6653(7) 1.1953(5) 0.0799(16) Uani 1 1 d . . .
H1 H 0.6187 0.6233 1.2511 0.096 Uiso 1 1 calc R . .
C2 C 0.6857(2) 0.6320(7) 1.2281(5) 0.090(2) Uani 1 1 d . . .
H2 H 0.6929 0.5708 1.3049 0.108 Uiso 1 1 calc R . .
C3 C 0.72180(19) 0.6922(5) 1.1425(4) 0.0596(11) Uani 1 1 d . . .
C4 C 0.70536(13) 0.7505(4) 1.0021(3) 0.0428(8) Uani 1 1 d . . .
H4 H 0.6988 0.6684 0.9368 0.051 Uiso 1 1 calc R . .
C5 C 0.66218(14) 0.8428(4) 1.0196(3) 0.0450(8) Uani 1 1 d . . .
H5 H 0.6701 0.9270 1.0811 0.054 Uiso 1 1 calc R . .
C6 C 0.64079(13) 0.9001(4) 0.8848(3) 0.0428(7) Uani 1 1 d . . .
H6A H 0.6108 0.9476 0.9038 0.051 Uiso 1 1 calc R . .
H6B H 0.6616 0.9723 0.8420 0.051 Uiso 1 1 calc R . .
C7 C 0.61028(11) 0.8119(3) 0.6605(3) 0.0355(6) Uani 1 1 d . . .
C8 C 0.64270(12) 0.8955(4) 0.5615(3) 0.0406(7) Uani 1 1 d . . .
C9 C 0.62527(14) 0.9670(4) 0.4420(4) 0.0458(8) Uani 1 1 d . . .
H9 H 0.5929 0.9666 0.4236 0.055 Uiso 1 1 calc R . .
C10 C 0.65485(19) 1.0390(5) 0.3497(4) 0.0625(12) Uani 1 1 d . . .
H10 H 0.6423 1.0887 0.2712 0.075 Uiso 1 1 calc R . .
C11 C 0.7028(2) 1.0373(7) 0.3735(5) 0.0857(19) Uani 1 1 d . . .
H11 H 0.7228 1.0873 0.3123 0.103 Uiso 1 1 calc R . .
C12 C 0.72118(19) 0.9612(9) 0.4884(6) 0.094(2) Uani 1 1 d . . .
H12 H 0.7537 0.9563 0.5028 0.112 Uiso 1 1 calc R . .
C13 C 0.69115(14) 0.8919(7) 0.5826(4) 0.0620(12) Uani 1 1 d . . .
H13 H 0.7037 0.8423 0.6611 0.074 Uiso 1 1 calc R . .
C14 C 0.60215(11) 0.6600(4) 0.5920(3) 0.0366(6) Uani 1 1 d . . .
C15 C 0.63313(14) 0.5446(4) 0.6168(4) 0.0490(8) Uani 1 1 d . . .
H15 H 0.6586 0.5574 0.6792 0.059 Uiso 1 1 calc R . .
C16 C 0.62670(17) 0.4133(5) 0.5508(5) 0.0595(10) Uani 1 1 d . . .
H16 H 0.6483 0.3372 0.5672 0.071 Uiso 1 1 calc R . .
C17 C 0.58863(16) 0.3891(4) 0.4590(4) 0.0555(10) Uani 1 1 d . . .
H17 H 0.5838 0.2972 0.4167 0.067 Uiso 1 1 calc R . .
C18 C 0.55884(14) 0.5032(5) 0.4330(4) 0.0502(9) Uani 1 1 d . . .
H18 H 0.5335 0.4897 0.3703 0.060 Uiso 1 1 calc R . .
C19 C 0.56511(13) 0.6387(4) 0.4969(3) 0.0444(8) Uani 1 1 d . . .
H19 H 0.5444 0.7161 0.4763 0.053 Uiso 1 1 calc R . .
C20 C 0.56368(12) 0.8901(4) 0.6943(3) 0.0397(7) Uani 1 1 d . . .
C21 C 0.55634(18) 1.0398(5) 0.6751(5) 0.0617(11) Uani 1 1 d . . .
H21 H 0.5792 1.0971 0.6309 0.074 Uiso 1 1 calc R . .
C22 C 0.5155(2) 1.1042(7) 0.7208(6) 0.0827(16) Uani 1 1 d . . .
H22 H 0.5109 1.2054 0.7078 0.099 Uiso 1 1 calc R . .
C23 C 0.48161(19) 1.0233(9) 0.7846(6) 0.0824(18) Uani 1 1 d . . .
H23 H 0.4537 1.0682 0.8130 0.099 Uiso 1 1 calc R . .
C24 C 0.48849(15) 0.8751(8) 0.8075(5) 0.0725(15) Uani 1 1 d . . .
H24 H 0.4656 0.8198 0.8538 0.087 Uiso 1 1 calc R . .
C25 C 0.52958(13) 0.8072(5) 0.7617(4) 0.0489(8) Uani 1 1 d . . .
H25 H 0.5341 0.7063 0.7764 0.059 Uiso 1 1 calc R . .
C26 C 0.5745(3) 0.335(2) 0.964(2) 0.158(9) Uani 0.50 1 d PDU A -1
H26A H 0.5933 0.3202 1.0481 0.238 Uiso 0.50 1 calc PR A -1
H26B H 0.5944 0.3686 0.8881 0.238 Uiso 0.50 1 calc PR A -1
H26C H 0.5596 0.2440 0.9368 0.238 Uiso 0.50 1 calc PR A -1
C27 C 0.5382(5) 0.4479(14) 0.9916(13) 0.142(8) Uani 0.50 1 d PDU A -1
H27A H 0.5289 0.4400 1.0902 0.171 Uiso 0.50 1 calc PR A -1
H27B H 0.5521 0.5451 0.9787 0.171 Uiso 0.50 1 calc PR A -1
O6 O 0.4973(3) 0.4382(13) 0.9055(9) 0.108(4) Uani 0.50 1 d PD A -1
H6 H 0.4779 0.4996 0.9318 0.162 Uiso 0.50 1 calc PR A -1
N1 N 0.76602(16) 0.7009(4) 1.1691(4) 0.0644(10) Uani 1 1 d . . .
O1 O 0.62737(12) 0.7554(4) 1.0879(3) 0.0681(9) Uani 1 1 d . . .
O2 O 0.63405(8) 0.7794(3) 0.7927(2) 0.0395(5) Uani 1 1 d . . .
O3 O 0.74401(10) 0.8363(3) 0.9517(3) 0.0523(7) Uani 1 1 d . . .
O4 O 0.81182(13) 0.9234(4) 1.0880(5) 0.0862(12) Uani 1 1 d . . .
O5 O 0.81816(13) 0.6955(4) 0.9562(4) 0.0693(9) Uani 1 1 d . . .
S1 S 0.79042(4) 0.79078(11) 1.03870(11) 0.0543(3) Uani 1 1 d . . .

loop_
_atom_site_aniso_label
_atom_site_aniso_U_11
_atom_site_aniso_U_22
_atom_site_aniso_U_33
_atom_site_aniso_U_23
_atom_site_aniso_U_13
_atom_site_aniso_U_12
C1 0.106(4) 0.081(3) 0.053(2) 0.026(3) 0.032(3) 0.009(3)
C2 0.133(5) 0.093(4) 0.045(2) 0.036(3) 0.025(3) 0.031(4)
C3 0.096(3) 0.052(2) 0.0317(17) 0.0089(16) -0.0028(18) 0.021(2)
C4 0.068(2) 0.0360(17) 0.0249(14) 0.0013(12) 0.0008(13) 0.0020(15)
C5 0.064(2) 0.0423(18) 0.0289(14) -0.0031(13) 0.0001(14) 0.0024(16)
C6 0.0579(19) 0.0371(17) 0.0330(15) -0.0042(14) -0.0092(13) 0.0024(15)
C7 0.0450(15) 0.0320(16) 0.0293(13) 0.0010(12) -0.0040(11) -0.0023(12)
C8 0.0511(17) 0.0391(17) 0.0315(15) -0.0083(13) 0.0021(13) -0.0103(14)
C9 0.062(2) 0.0381(18) 0.0376(17) -0.0012(14) 0.0038(15) 0.0017(16)
C10 0.098(3) 0.050(2) 0.040(2) -0.0023(17) 0.020(2) -0.011(2)
C11 0.119(4) 0.091(4) 0.047(2) -0.015(3) 0.030(3) -0.054(4)
C12 0.067(3) 0.154(6) 0.060(3) -0.019(3) 0.007(2) -0.053(4)
C13 0.054(2) 0.090(3) 0.0420(18) -0.009(2) -0.0022(15) -0.017(2)
C14 0.0470(16) 0.0315(15) 0.0313(14) 0.0013(12) 0.0006(12) -0.0046(13)
C15 0.056(2) 0.044(2) 0.0457(19) -0.0044(16) -0.0104(16) 0.0017(16)
C16 0.078(3) 0.039(2) 0.062(2) -0.0039(18) -0.003(2) 0.008(2)
C17 0.083(3) 0.0360(18) 0.0482(19) -0.0097(16) 0.0079(18) -0.0179(19)
C18 0.057(2) 0.055(2) 0.0389(17) -0.0102(16) -0.0020(15) -0.0147(17)
C19 0.0495(18) 0.049(2) 0.0350(16) 0.0001(14) -0.0022(13) -0.0054(15)
C20 0.0485(16) 0.0434(18) 0.0272(14) -0.0012(13) -0.0032(12) 0.0016(15)
C21 0.080(3) 0.055(2) 0.050(2) -0.0039(19) 0.010(2) 0.023(2)
C22 0.103(4) 0.072(3) 0.073(3) -0.008(3) 0.001(3) 0.041(3)
C23 0.063(3) 0.121(5) 0.063(3) -0.034(3) -0.007(2) 0.036(3)
C24 0.047(2) 0.117(5) 0.054(2) -0.028(3) 0.0037(17) -0.005(3)
C25 0.0500(18) 0.058(2) 0.0391(16) -0.0072(17) 0.0004(14) -0.0028(17)
C26 0.038(5) 0.26(3) 0.176(15) -0.064(17) 0.036(7) -0.044(9)
C27 0.32(2) 0.057(7) 0.055(6) 0.005(5) 0.011(11) -0.012(10)
O6 0.084(5) 0.162(10) 0.078(5) -0.047(6) 0.002(4) -0.015(6)
N1 0.095(3) 0.057(2) 0.0411(17) 0.0023(15) -0.0167(17) 0.026(2)
O1 0.0773(19) 0.080(2) 0.0479(15) 0.0118(15) 0.0201(14) -0.0039(17)
O2 0.0500(12) 0.0371(12) 0.0311(10) -0.0026(10) -0.0091(8) 0.0030(10)
O3 0.0579(15) 0.0539(16) 0.0449(13) 0.0132(12) -0.0091(11) -0.0018(12)
O4 0.087(2) 0.059(2) 0.112(3) -0.027(2) -0.046(2) 0.0171(18)
O5 0.081(2) 0.0499(17) 0.078(2) -0.0120(16) 0.0066(17) 0.0194(15)
S1 0.0667(6) 0.0395(5) 0.0562(5) -0.0085(4) -0.0197(4) 0.0149(4)

loop_
_atom_type_symbol
_atom_type_description
_atom_type_scat_dispersion_real
_atom_type_scat_dispersion_imag
_atom_type_scat_source
C C 0.0033 0.0016 'International Tables Vol C Tables 4.2.6.8 and 6.1.1.4'
H H 0.0000 0.0000 'International Tables Vol C Tables 4.2.6.8 and 6.1.1.4'
N N 0.0061 0.0033 'International Tables Vol C Tables 4.2.6.8 and 6.1.1.4'
O O 0.0106 0.0060 'International Tables Vol C Tables 4.2.6.8 and 6.1.1.4'
S S 0.1246 0.1234 'International Tables Vol C Tables 4.2.6.8 and 6.1.1.4'

loop_
_geom_angle_atom_site_label_1
_geom_angle_atom_site_label_2
_geom_angle_atom_site_label_3
_geom_angle
_geom_angle_site_symmetry_1
_geom_angle_site_symmetry_3
_geom_angle_publ_flag
C2 C1 O1 126.4(4) . . ?
C1 C2 C3 117.7(4) . . ?
N1 C3 C2 128.7(4) . . ?
N1 C3 C4 116.5(4) . . ?
C2 C3 C4 114.8(4) . . ?
O3 C4 C5 111.5(3) . . ?
O3 C4 C3 104.7(3) . . ?
C5 C4 C3 110.3(3) . . ?
O1 C5 C4 108.3(3) . . ?
O1 C5 C6 107.5(3) . . ?
C4 C5 C6 115.2(3) . . ?
O2 C6 C5 107.8(3) . . ?
O2 C7 C8 110.6(3) . . ?
O2 C7 C14 104.3(2) . . ?
C8 C7 C14 106.1(2) . . ?
O2 C7 C20 108.0(2) . . ?
C8 C7 C20 115.2(3) . . ?
C14 C7 C20 112.0(3) . . ?
C9 C8 C13 118.1(3) . . ?
C9 C8 C7 121.3(3) . . ?
C13 C8 C7 120.4(3) . . ?
C10 C9 C8 121.3(4) . . ?
C11 C10 C9 120.0(5) . . ?
C10 C11 C12 119.7(4) . . ?
C11 C12 C13 120.0(5) . . ?
C8 C13 C12 120.9(5) . . ?
C15 C14 C19 118.6(3) . . ?
C15 C14 C7 120.9(3) . . ?
C19 C14 C7 120.3(3) . . ?
C16 C15 C14 120.3(4) . . ?
C15 C16 C17 121.5(4) . . ?
C18 C17 C16 118.0(4) . . ?
C17 C18 C19 121.5(4) . . ?
C18 C19 C14 120.0(4) . . ?
C21 C20 C25 119.1(4) . . ?
C21 C20 C7 123.6(3) . . ?
C25 C20 C7 116.9(3) . . ?
C22 C21 C20 120.1(5) . . ?
C23 C22 C21 121.1(5) . . ?
C22 C23 C24 119.9(4) . . ?
C23 C24 C25 120.1(5) . . ?
C20 C25 C24 119.7(5) . . ?
O6 C27 C26 115.2(11) . . ?
C3 N1 S1 107.9(3) . . ?
C1 O1 C5 117.5(4) . . ?
C6 O2 C7 115.7(3) . . ?
C4 O3 S1 108.7(2) . . ?
O5 S1 O4 117.3(2) . . ?
O5 S1 O3 109.71(19) . . ?
O4 S1 O3 107.22(18) . . ?
O5 S1 N1 110.8(2) . . ?
O4 S1 N1 111.0(3) . . ?
O3 S1 N1 99.24(18) . . ?

loop_
_geom_bond_atom_site_label_1
_geom_bond_atom_site_label_2
_geom_bond_distance
_geom_bond_site_symmetry_2
_geom_bond_publ_flag
C1 C2 1.317(8) . ?
C1 O1 1.372(6) . ?
C2 C3 1.432(7) . ?
C3 N1 1.289(7) . ?
C3 C4 1.506(5) . ?
C4 O3 1.442(5) . ?
C4 C5 1.505(5) . ?
C5 O1 1.436(5) . ?
C5 C6 1.506(5) . ?
C6 O2 1.419(4) . ?
C7 O2 1.451(4) . ?
C7 C8 1.532(4) . ?
C7 C14 1.548(4) . ?
C7 C20 1.549(5) . ?
C8 C9 1.396(5) . ?
C8 C13 1.398(5) . ?
C9 C10 1.391(5) . ?
C10 C11 1.388(8) . ?
C11 C12 1.391(10) . ?
C12 C13 1.400(7) . ?
C14 C15 1.394(5) . ?
C14 C19 1.396(5) . ?
C15 C16 1.364(6) . ?
C16 C17 1.403(7) . ?
C17 C18 1.366(6) . ?
C18 C19 1.388(5) . ?
C20 C21 1.394(6) . ?
C20 C25 1.397(5) . ?
C21 C22 1.384(7) . ?
C22 C23 1.366(9) . ?
C23 C24 1.383(10) . ?
C24 C25 1.402(6) . ?
C26 C27 1.488(9) . ?
C27 O6 1.420(9) . ?
N1 S1 1.648(4) . ?
O3 S1 1.609(3) . ?
O4 S1 1.432(4) . ?
O5 S1 1.420(3) . ?

loop_
_geom_torsion_atom_site_label_1
_geom_torsion_atom_site_label_2
_geom_torsion_atom_site_label_3
_geom_torsion_atom_site_label_4
_geom_torsion
_geom_torsion_site_symmetry_1
_geom_torsion_site_symmetry_2
_geom_torsion_site_symmetry_3
_geom_torsion_site_symmetry_4
_geom_torsion_publ_flag
O1 C1 C2 C3 -1.4(10) . . . . ?
C1 C2 C3 N1 164.3(6) . . . . ?
C1 C2 C3 C4 -16.8(8) . . . . ?
N1 C3 C4 O3 -14.9(5) . . . . ?
C2 C3 C4 O3 166.1(4) . . . . ?
N1 C3 C4 C5 -135.0(4) . . . . ?
C2 C3 C4 C5 46.0(5) . . . . ?
O3 C4 C5 O1 -172.2(3) . . . . ?
C3 C4 C5 O1 -56.3(4) . . . . ?
O3 C4 C5 C6 67.5(4) . . . . ?
C3 C4 C5 C6 -176.6(4) . . . . ?
O1 C5 C6 O2 -68.5(3) . . . . ?
C4 C5 C6 O2 52.3(4) . . . . ?
O2 C7 C8 C9 -165.6(3) . . . . ?
C14 C7 C8 C9 81.8(4) . . . . ?
C20 C7 C8 C9 -42.7(4) . . . . ?
O2 C7 C8 C13 19.6(4) . . . . ?
C14 C7 C8 C13 -92.9(4) . . . . ?
C20 C7 C8 C13 142.5(4) . . . . ?
C13 C8 C9 C10 -3.0(6) . . . . ?
C7 C8 C9 C10 -177.9(3) . . . . ?
C8 C9 C10 C11 1.7(6) . . . . ?
C9 C10 C11 C12 1.2(8) . . . . ?
C10 C11 C12 C13 -2.7(10) . . . . ?
C9 C8 C13 C12 1.5(7) . . . . ?
C7 C8 C13 C12 176.5(5) . . . . ?
C11 C12 C13 C8 1.3(9) . . . . ?
O2 C7 C14 C15 -30.4(4) . . . . ?
C8 C7 C14 C15 86.5(4) . . . . ?
C20 C7 C14 C15 -147.0(3) . . . . ?
O2 C7 C14 C19 153.7(3) . . . . ?
C8 C7 C14 C19 -89.5(3) . . . . ?
C20 C7 C14 C19 37.1(4) . . . . ?
C19 C14 C15 C16 -1.1(6) . . . . ?
C7 C14 C15 C16 -177.1(3) . . . . ?
C14 C15 C16 C17 -1.3(7) . . . . ?
C15 C16 C17 C18 2.4(6) . . . . ?
C16 C17 C18 C19 -1.3(6) . . . . ?
C17 C18 C19 C14 -1.0(6) . . . . ?
C15 C14 C19 C18 2.2(5) . . . . ?
C7 C14 C19 C18 178.2(3) . . . . ?
O2 C7 C20 C21 105.4(4) . . . . ?
C8 C7 C20 C21 -18.9(5) . . . . ?
C14 C7 C20 C21 -140.3(4) . . . . ?
O2 C7 C20 C25 -67.4(4) . . . . ?
C8 C7 C20 C25 168.3(3) . . . . ?
C14 C7 C20 C25 46.9(4) . . . . ?
C25 C20 C21 C22 -0.9(6) . . . . ?
C7 C20 C21 C22 -173.5(4) . . . . ?
C20 C21 C22 C23 -0.3(8) . . . . ?
C21 C22 C23 C24 1.6(8) . . . . ?
C22 C23 C24 C25 -1.8(7) . . . . ?
C21 C20 C25 C24 0.7(5) . . . . ?
C7 C20 C25 C24 173.8(3) . . . . ?
C23 C24 C25 C20 0.6(6) . . . . ?
C2 C3 N1 S1 -176.1(5) . . . . ?
C4 C3 N1 S1 5.0(5) . . . . ?
C2 C1 O1 C5 -11.9(9) . . . . ?
C4 C5 O1 C1 40.5(5) . . . . ?
C6 C5 O1 C1 165.5(4) . . . . ?
C5 C6 O2 C7 175.4(3) . . . . ?
C8 C7 O2 C6 73.5(3) . . . . ?
C14 C7 O2 C6 -172.8(3) . . . . ?
C20 C7 O2 C6 -53.5(3) . . . . ?
C5 C4 O3 S1 136.8(2) . . . . ?
C3 C4 O3 S1 17.5(3) . . . . ?
C4 O3 S1 O5 101.6(3) . . . . ?
C4 O3 S1 O4 -130.0(3) . . . . ?
C4 O3 S1 N1 -14.5(3) . . . . ?
C3 N1 S1 O5 -109.6(3) . . . . ?
C3 N1 S1 O4 118.2(3) . . . . ?
C3 N1 S1 O3 5.7(3) . . . . ?
